data_1100910
loop_
_publ_author_name
'Benabad, Aicha'
'Bakhous, Karima'
'Cherkaoui, Fatima'
'Holt, Elizabeth M.'

_publ_section_title
;
Bismuth(V) iron(III) tris(phosphate) oxide
;
_journal_name_full 'Acta Crystallographica, Section C'
_journal_page_first 1292
_journal_page_last 1293
_journal_paper_doi 10.1107/S010827010000977X
_journal_volume 56
_journal_year 2000
_chemical_formula_moiety 'Bi0.4 Fe3 O (PO4)3'
_chemical_formula_structural 'Bi0.4 Fe3 O (PO4)3'
_chemical_formula_sum 'Bi0.4 Fe3 O13 P3'
_chemical_formula_weight 552.04
_chemical_name_common 'Bismuth(V)iron(III) oxophosphate'
_chemical_name_systematic 'Bismuth(V) iron(III) tris(phosphate) oxide'
_space_group_IT_number 11
_symmetry_cell_setting monoclinic
_symmetry_space_group_name_Hall '-P 2yb'
_symmetry_space_group_name_H-M 'P 1 21/m 1'
_cell_angle_alpha 90.00
_cell_angle_beta 100.110(10)
_cell_angle_gamma 90.00
_cell_formula_units_Z 2
_cell_length_a 7.4960(10)
_cell_length_b 6.3080(10)
_cell_length_c 10.125(2)
_cell_measurement_reflns_used 35
_cell_measurement_temperature 293(2)
_cell_measurement_theta_max 13.2
_cell_measurement_theta_min 8.5
_cell_volume 471.32(13)
_diffrn_ambient_temperature 293(2)
_diffrn_measured_fraction_theta_full .986
_diffrn_measured_fraction_theta_max .986
_diffrn_measurement_device_type 'Syntex P4 four-circle'
_diffrn_measurement_method \q/2\q
_diffrn_radiation_monochromator graphite
_diffrn_radiation_source 'fine-focus sealed tube'
_diffrn_radiation_type MoK\a
_diffrn_radiation_wavelength .71073
_diffrn_reflns_av_R_equivalents .088
_diffrn_reflns_av_sigmaI/netI .145
_diffrn_reflns_limit_h_max 10
_diffrn_reflns_limit_h_min -1
_diffrn_reflns_limit_k_max 8
_diffrn_reflns_limit_k_min -1
_diffrn_reflns_limit_l_max 14
_diffrn_reflns_limit_l_min -14
_diffrn_reflns_number 2030
_diffrn_reflns_theta_full 29.99
_diffrn_reflns_theta_max 30
_diffrn_reflns_theta_min 2.76
_diffrn_standards_decay_% .000
_diffrn_standards_interval_count 97
_diffrn_standards_number 3
_exptl_absorpt_coefficient_mu 12.579
_exptl_absorpt_correction_T_max .284
_exptl_absorpt_correction_T_min .244
_exptl_absorpt_correction_type \y-scan
_exptl_absorpt_process_details '(XEMP; Siemens, 1990a)'
_exptl_crystal_colour red
_exptl_crystal_density_diffrn 3.890
_exptl_crystal_density_meas ?
_exptl_crystal_density_method 'not measured'
_exptl_crystal_description chunk
_exptl_crystal_F_000 520.4
_exptl_crystal_size_max .1
_exptl_crystal_size_mid .1
_exptl_crystal_size_min .1
_refine_diff_density_max .25
_refine_diff_density_min -.72
_refine_ls_extinction_coef .0000(19)
_refine_ls_extinction_method 'SHELXL97 (Sheldrick, 1997)'
_refine_ls_goodness_of_fit_ref .835
_refine_ls_hydrogen_treatment none
_refine_ls_matrix_type full
_refine_ls_number_parameters 115
_refine_ls_number_reflns 1468
_refine_ls_number_restraints 0
_refine_ls_restrained_S_all .835
_refine_ls_R_factor_all .099
_refine_ls_R_factor_gt .058
_refine_ls_shift/su_max .056
_refine_ls_shift/su_mean .049
_refine_ls_structure_factor_coef Fsqd
_refine_ls_weighting_details 'w = 1/[\s^2^(Fo^2^)+(0.0435P)^2^] where P=(Fo^2^+2Fc^2^)/3'
_refine_ls_weighting_scheme calc
_refine_ls_wR_factor_ref .128
_reflns_number_gt 867
_reflns_number_total 1468
_reflns_threshold_expression I>2\s(I)
_cod_depositor_comments
;
The following automatic conversions were performed:

'_refine_ls_weighting_scheme' value 'calc w =
1/[\s^2^(Fo^2^)+(0.0435P)^2^] where P=(Fo^2^+2Fc^2^)/3' was changed
to 'calc'. New tag '_refine_ls_weighting_details' was created. The
value of the new tag was set to 'w = 1/[\s^2^(Fo^2^)+(0.0435P)^2^]
where P=(Fo^2^+2Fc^2^)/3'.

Automatic conversion script
Id: cif_fix_values 3143 2015-03-26 13:38:13Z robertas 
;
_cod_original_sg_symbol_H-M 'P2 (1) /m'
_cod_database_code 1100910

loop_
_symmetry_equiv_pos_as_xyz
'x, y, z'
'-x, y+1/2, -z'
'-x, -y, -z'
'x, -y-1/2, z'

loop_
_atom_site_label
_atom_site_fract_x
_atom_site_fract_y
_atom_site_fract_z
_atom_site_U_iso_or_equiv
_atom_site_adp_type
_atom_site_calc_flag
_atom_site_refinement_flags
_atom_site_occupancy
_atom_site_disorder_assembly
_atom_site_disorder_group
_atom_site_type_symbol
Bi1 .6591(2) 0.25 .19371(15) .0114(5) Uani d SP .40(3) . . Bi
Fe1 0 0 0 .0070(4) Uani d S 1 . . Fe
Fe2 .6496(2) 0.25 -.20185(16) .0060(4) Uani d S 1 . . Fe
Fe3 .2143(2) 0.25 -.43654(16) .0081(4) Uani d S 1 . . Fe
O1 .8762(11) 0.25 -.0928(7) .0088(16) Uani d S 1 . . O
P1 .7834(4) 0.25 .5116(3) .0072(6) Uani d S 1 . . P
O11 .9749(10) 0.25 .5901(8) .0120(18) Uani d S 1 . . O
O12 .6511(11) 0.25 .6076(8) .0129(18) Uani d S 1 . . O
O13 .7512(8) 0.0608(9) .4154(5) .0113(12) Uani d . 1 . . O
P2 .3173(4) 0.25 -.1129(3) .0061(6) Uani d S 1 . . P
O21 .3585(10) 0.25 -.2563(7) .0060(15) Uani d S 1 . . O
O22 .5078(11) 0.25 -.0310(7) .0091(16) Uani d S 1 . . O
O23 .2109(7) 0.0486(9) -.0936(5) .0088(12) Uani d . 1 . . O
P3 .2634(4) 0.25 .2394(3) .0064(6) Uani d S 1 . . P
O31 .2150(12) 0.25 .3744(8) .0161(19) Uani d S 1 . . O
O32 .0829(10) 0.25 .1343(7) .0083(16) Uani d S 1 . . O
O33 .3797(7) 0.4374(9) .2129(5) .0093(12) Uani d . 1 . . O

loop_
_atom_site_aniso_label
_atom_site_aniso_U_11
_atom_site_aniso_U_22
_atom_site_aniso_U_33
_atom_site_aniso_U_12
_atom_site_aniso_U_13
_atom_site_aniso_U_23
Bi1 .0118(8) .0106(9) .0121(8) 0 .0033(6) 0
Fe1 .0078(7) .0038(7) .0098(8) -.0015(6) .0030(6) -.0002(6)
Fe2 .0051(7) .0052(8) .0078(7) 0 .0018(6) 0
Fe3 .0107(8) .0064(8) .0074(8) 0 .0020(6) 0
O1 .013(4) .008(4) .003(3) 0 -.004(3) 0
P1 .0109(13) .0045(13) .0075(13) 0 .0051(11) 0
O11 .009(4) .015(5) .011(4) 0 -.002(3) 0
O12 .010(4) .021(5) .008(4) 0 .001(3) 0
O13 .020(3) .005(3) .009(3) .002(2) .003(2) .002(2)
P2 .0074(12) .0049(13) .0076(13) 0 .0059(10) 0
O21 .002(3) .010(4) .006(3) 0 .000(3) 0
O22 .013(4) .011(4) .002(3) 0 -.001(3) 0
O23 .011(3) .006(3) .011(3) .002(2) .004(2) .002(2)
P3 .0091(13) .0039(13) .0064(13) 0 .0023(10) 0
O31 .022(4) .020(5) .008(4) 0 .006(3) 0
O32 .022(3) .020(4) .007(4) 0 .006(3) 0
O33 .010(3) .005(3) .013(3) .000(2) .003(2) .001(2)

loop_
_atom_type_symbol
_atom_type_description
_atom_type_scat_dispersion_real
_atom_type_scat_dispersion_imag
_atom_type_scat_source
O O .0106 .0060 'International Tables Vol C Tables 4.2.6.8 and 6.1.1.4'
P P .1023 .0942 'International Tables Vol C Tables 4.2.6.8 and 6.1.1.4'
Fe Fe .3010 .8450 'International Tables Vol C Tables 4.2.6.8 and 6.1.1.4'
Bi Bi -4.8610 10.5590 'International Tables Vol C Tables 4.2.6.8 and 6.1.1.4'
